data_4027526
loop_
_publ_author_name
'Xiaofang Li'
'Bin Liu'
'Xin Xu'
'Piotr J. Chmielewski'

_publ_section_title
;
 DDQ-Supported Alkoxylation of 2-Aza-21-carbaporphyrin and Noncatalyzed
 Transetherification of Its 3,21-Dialkoxy Derivatives
;
_journal_name_full 'Journal of Organic Chemistry'
_journal_page_first 8206
_journal_page_last 8219
_journal_paper_doi 10.1021/jo301573e
_journal_volume 77
_journal_year 2012
_chemical_formula_moiety 'C50 H41 Cl N4 O'
_chemical_formula_sum 'C50 H41 Cl N4 O'
_chemical_formula_weight 749.32
_chemical_name_systematic
; 
 ? 
;
_space_group_IT_number 2
_symmetry_cell_setting triclinic
_symmetry_space_group_name_Hall '-P 1'
_symmetry_space_group_name_H-M 'P -1'
_atom_sites_solution_hydrogens geom
_atom_sites_solution_primary direct
_atom_sites_solution_secondary difmap
_audit_creation_method SHELXL-97
_cell_angle_alpha 69.754(9)
_cell_angle_beta 80.705(9)
_cell_angle_gamma 73.915(9)
_cell_formula_units_Z 2
_cell_length_a 9.4631(10)
_cell_length_b 14.9780(14)
_cell_length_c 15.1031(16)
_cell_measurement_temperature 100(2)
_cell_volume 1924.7(4)
_computing_cell_refinement
;
CrysAlis RED, Oxford Diffraction Ltd.,
Version 1.171.33.66 (release 28-04-2010 CrysAlis171 .NET)
(compiled Apr 28 2010,14:27:37)
;
_computing_data_collection
;
CrysAlis CCD, Oxford Diffraction Ltd.,
Version 1.171.33.66 (release 28-04-2010 CrysAlis171 .NET)
(compiled Apr 28 2010,14:27:37)
;
_computing_data_reduction
;
CrysAlis RED, Oxford Diffraction Ltd.,
Version 1.171.33.66 (release 28-04-2010 CrysAlis171 .NET)
(compiled Apr 28 2010,14:27:37)
;
_computing_structure_refinement 'SHELXL-97 (Sheldrick, 1997)'
_computing_structure_solution 'SHELXS-97 (Sheldrick, 1990)'
_diffrn_ambient_temperature 100(2)
_diffrn_measured_fraction_theta_full 0.988
_diffrn_measured_fraction_theta_max 0.988
_diffrn_measurement_device_type 'Xcalibur with Onyx CCD'
_diffrn_measurement_method '\w and \p scans'
_diffrn_radiation_monochromator graphite
_diffrn_radiation_source 'fine-focus sealed tube'
_diffrn_radiation_type MoK\a
_diffrn_radiation_wavelength 0.71073
_diffrn_reflns_av_R_equivalents 0.2298
_diffrn_reflns_av_sigmaI/netI 0.6856
_diffrn_reflns_limit_h_max 11
_diffrn_reflns_limit_h_min -11
_diffrn_reflns_limit_k_max 18
_diffrn_reflns_limit_k_min -18
_diffrn_reflns_limit_l_max 18
_diffrn_reflns_limit_l_min -18
_diffrn_reflns_number 16184
_diffrn_reflns_theta_full 26.50
_diffrn_reflns_theta_max 26.50
_diffrn_reflns_theta_min 2.79
_exptl_absorpt_coefficient_mu 0.144
_exptl_absorpt_correction_type none
_exptl_crystal_colour black
_exptl_crystal_density_diffrn 1.293
_exptl_crystal_description block
_exptl_crystal_F_000 788
_exptl_crystal_size_max 0.22
_exptl_crystal_size_mid 0.17
_exptl_crystal_size_min 0.12
_refine_diff_density_max 0.430
_refine_diff_density_min -0.341
_refine_diff_density_rms 0.060
_refine_ls_extinction_method none
_refine_ls_goodness_of_fit_ref 0.635
_refine_ls_hydrogen_treatment constr
_refine_ls_matrix_type full
_refine_ls_number_parameters 505
_refine_ls_number_reflns 7868
_refine_ls_number_restraints 30
_refine_ls_restrained_S_all 0.636
_refine_ls_R_factor_all 0.3536
_refine_ls_R_factor_gt 0.0663
_refine_ls_shift/su_max 0.001
_refine_ls_shift/su_mean 0.000
_refine_ls_structure_factor_coef Fsqd
_refine_ls_weighting_details 'calc w=1/[\s^2^(Fo^2^)+(0.0000P)^2^+0.0000P] where P=(Fo^2^+2Fc^2^)/3'
_refine_ls_weighting_scheme calc
_refine_ls_wR_factor_gt 0.0557
_refine_ls_wR_factor_ref 0.0839
_reflns_number_gt 1467
_reflns_number_total 7868
_reflns_threshold_expression >2sigma(I)
_cod_data_source_file jo301573e_si_003.cif
_cod_data_source_block pjc11
_cod_original_cell_volume 1924.7(3)
_cod_database_code 4027526

loop_
_symmetry_equiv_pos_as_xyz
'x, y, z'
'-x, -y, -z'

loop_
_atom_site_label
_atom_site_type_symbol
_atom_site_fract_x
_atom_site_fract_y
_atom_site_fract_z
_atom_site_U_iso_or_equiv
_atom_site_adp_type
_atom_site_occupancy
_atom_site_symmetry_multiplicity
_atom_site_calc_flag
_atom_site_refinement_flags
Cl1 Cl 0.28968(16) 0.73848(11) 0.22929(11) 0.0319(5) Uani 1 1 d .
C1 C 0.5915(7) 0.6717(5) 0.1853(4) 0.0359(13) Uani 1 1 d U
N2 N 0.7232(5) 0.7079(3) 0.1625(3) 0.0357(13) Uani 1 1 d U
C3 C 0.6774(8) 0.7870(5) 0.1860(5) 0.0459(13) Uani 1 1 d U
C4 C 0.5279(6) 0.8135(4) 0.2251(4) 0.0241(13) Uani 1 1 d U
C5 C 0.4594(6) 0.8937(4) 0.2570(4) 0.0241(13) Uani 1 1 d U
C6 C 0.3604(7) 0.8848(5) 0.3365(5) 0.0291(18) Uani 1 1 d .
C7 C 0.2735(7) 0.9542(5) 0.3790(5) 0.0358(19) Uani 1 1 d .
H7A H 0.2626 1.0231 0.3528 0.043 Uiso 1 1 calc R
C8 C 0.2078(6) 0.9084(4) 0.4625(4) 0.0280(17) Uani 1 1 d .
H8A H 0.1467 0.9400 0.5047 0.034 Uiso 1 1 calc R
C9 C 0.2444(6) 0.8048(5) 0.4775(4) 0.0254(17) Uani 1 1 d .
C10 C 0.2044(6) 0.7295(5) 0.5507(4) 0.0241(17) Uani 1 1 d .
C11 C 0.2303(6) 0.6314(5) 0.5535(5) 0.0263(17) Uani 1 1 d .
C12 C 0.1882(6) 0.5561(4) 0.6360(4) 0.0249(17) Uani 1 1 d .
H12A H 0.1471 0.5631 0.6957 0.030 Uiso 1 1 calc R
C13 C 0.2189(6) 0.4750(5) 0.6113(4) 0.0302(18) Uani 1 1 d .
H13A H 0.2053 0.4127 0.6512 0.036 Uiso 1 1 calc R
C14 C 0.2763(6) 0.4982(5) 0.5133(4) 0.0282(17) Uani 1 1 d .
C15 C 0.3004(6) 0.4349(4) 0.4593(4) 0.0249(16) Uani 1 1 d .
C16 C 0.3664(7) 0.4540(5) 0.3660(5) 0.0287(17) Uani 1 1 d .
C17 C 0.3738(6) 0.4048(4) 0.2997(5) 0.0321(18) Uani 1 1 d .
H17A H 0.3311 0.3513 0.3097 0.039 Uiso 1 1 calc R
C18 C 0.4525(6) 0.4467(4) 0.2190(4) 0.0313(18) Uani 1 1 d .
H18A H 0.4721 0.4281 0.1633 0.038 Uiso 1 1 calc R
C19 C 0.5001(6) 0.5233(5) 0.2326(5) 0.0274(17) Uani 1 1 d .
C20 C 0.5894(6) 0.5848(4) 0.1732(4) 0.0221(16) Uani 1 1 d .
C21 C 0.4766(6) 0.7358(4) 0.2231(4) 0.0289(18) Uani 1 1 d .
N22 N 0.3371(5) 0.7945(3) 0.3975(3) 0.0240(13) Uani 1 1 d .
H22A H 0.3759 0.7382 0.3869 0.029 Uiso 1 1 calc R
N23 N 0.2883(5) 0.5952(4) 0.4789(3) 0.0243(14) Uani 1 1 d .
N24 N 0.4430(5) 0.5239(3) 0.3224(3) 0.0264(14) Uani 1 1 d .
H24A H 0.4549 0.5652 0.3486 0.032 Uiso 1 1 calc R
O1 O 0.7747(4) 0.8409(3) 0.1795(3) 0.0480(12) Uani 1 1 d U
C31 C 0.9273(6) 0.8060(5) 0.1378(5) 0.0607(19) Uani 1 1 d U
H31A H 0.9883 0.7529 0.1862 0.073 Uiso 1 1 calc R
H31B H 0.9234 0.7822 0.0849 0.073 Uiso 1 1 calc R
C32 C 0.9858(6) 0.8962(4) 0.1036(5) 0.0691(19) Uani 1 1 d U
H32A H 1.0860 0.8814 0.0742 0.104 Uiso 1 1 calc R
H32B H 0.9877 0.9184 0.1572 0.104 Uiso 1 1 calc R
H32C H 0.9221 0.9479 0.0570 0.104 Uiso 1 1 calc R
C51 C 0.5029(6) 0.9875(4) 0.2060(5) 0.0262(17) Uani 1 1 d .
C52 C 0.5161(6) 1.0531(4) 0.2504(4) 0.0309(18) Uani 1 1 d .
H52A H 0.4957 1.0388 0.3168 0.037 Uiso 1 1 calc R
C53 C 0.5593(6) 1.1396(4) 0.1963(4) 0.0303(18) Uani 1 1 d .
H53A H 0.5668 1.1835 0.2271 0.036 Uiso 1 1 calc R
C54 C 0.5914(6) 1.1629(4) 0.0996(5) 0.0240(17) Uani 1 1 d .
C55 C 0.5750(6) 1.0999(4) 0.0558(4) 0.0297(17) Uani 1 1 d .
H55A H 0.5933 1.1150 -0.0108 0.036 Uiso 1 1 calc R
C56 C 0.5314(6) 1.0137(4) 0.1094(5) 0.0370(19) Uani 1 1 d .
H56A H 0.5210 0.9714 0.0775 0.044 Uiso 1 1 calc R
C57 C 0.6479(6) 1.2529(4) 0.0444(4) 0.0393(19) Uani 1 1 d .
H57A H 0.6649 1.2575 -0.0226 0.059 Uiso 1 1 calc R
H57B H 0.7407 1.2483 0.0686 0.059 Uiso 1 1 calc R
H57C H 0.5749 1.3113 0.0515 0.059 Uiso 1 1 calc R
C101 C 0.1143(7) 0.7600(4) 0.6315(4) 0.0264(17) Uani 1 1 d .
C102 C -0.0336(6) 0.7539(4) 0.6530(4) 0.0294(18) Uani 1 1 d .
H10A H -0.0778 0.7298 0.6166 0.035 Uiso 1 1 calc R
C103 C -0.1145(7) 0.7828(4) 0.7270(4) 0.0356(19) Uani 1 1 d .
H10B H -0.2142 0.7781 0.7408 0.043 Uiso 1 1 calc R
C104 C -0.0533(7) 0.8194(4) 0.7829(4) 0.0272(17) Uani 1 1 d .
C105 C 0.0924(7) 0.8231(4) 0.7616(4) 0.0354(19) Uani 1 1 d .
H10C H 0.1375 0.8450 0.7995 0.042 Uiso 1 1 calc R
C106 C 0.1766(7) 0.7956(4) 0.6854(4) 0.0320(18) Uani 1 1 d .
H10D H 0.2758 0.8014 0.6709 0.038 Uiso 1 1 calc R
C107 C -0.1407(6) 0.8517(4) 0.8643(4) 0.045(2) Uani 1 1 d .
H10E H -0.0781 0.8742 0.8936 0.067 Uiso 1 1 calc R
H10F H -0.1746 0.7964 0.9114 0.067 Uiso 1 1 calc R
H10G H -0.2261 0.9053 0.8406 0.067 Uiso 1 1 calc R
C151 C 0.2514(7) 0.3409(5) 0.5012(4) 0.0262(17) Uani 1 1 d .
C152 C 0.3475(7) 0.2518(5) 0.5018(4) 0.0345(19) Uani 1 1 d .
H15A H 0.4430 0.2513 0.4703 0.041 Uiso 1 1 calc R
C153 C 0.3082(7) 0.1653(5) 0.5465(4) 0.0343(19) Uani 1 1 d .
H15B H 0.3770 0.1055 0.5464 0.041 Uiso 1 1 calc R
C154 C 0.1697(7) 0.1632(5) 0.5917(4) 0.0324(19) Uani 1 1 d .
C155 C 0.0679(7) 0.2510(5) 0.5885(4) 0.0343(19) Uani 1 1 d .
H15C H -0.0292 0.2504 0.6170 0.041 Uiso 1 1 calc R
C156 C 0.1067(7) 0.3391(4) 0.5443(4) 0.0320(18) Uani 1 1 d .
H15D H 0.0365 0.3988 0.5426 0.038 Uiso 1 1 calc R
C157 C 0.1293(6) 0.0661(4) 0.6458(4) 0.051(2) Uani 1 1 d .
H15E H 0.2129 0.0120 0.6402 0.077 Uiso 1 1 calc R
H15F H 0.0438 0.0625 0.6193 0.077 Uiso 1 1 calc R
H15G H 0.1051 0.0612 0.7126 0.077 Uiso 1 1 calc R
C201 C 0.6857(6) 0.5515(5) 0.0983(5) 0.0280(13) Uani 1 1 d U
C202 C 0.7034(6) 0.6179(5) 0.0100(4) 0.0345(19) Uani 1 1 d .
H20A H 0.6593 0.6855 0.0001 0.041 Uiso 1 1 calc R
C203 C 0.7835(6) 0.5889(5) -0.0646(4) 0.0312(18) Uani 1 1 d .
H20B H 0.7926 0.6371 -0.1244 0.037 Uiso 1 1 calc R
C204 C 0.8514(7) 0.4906(5) -0.0542(5) 0.0341(19) Uani 1 1 d .
C205 C 0.8412(6) 0.4237(5) 0.0357(5) 0.0306(18) Uani 1 1 d .
H20C H 0.8919 0.3570 0.0464 0.037 Uiso 1 1 calc R
C206 C 0.7593(6) 0.4517(4) 0.1095(4) 0.0282(13) Uani 1 1 d U
H20D H 0.7515 0.4035 0.1694 0.034 Uiso 1 1 calc R
C207 C 0.9291(6) 0.4575(5) -0.1364(4) 0.061(2) Uani 1 1 d .
H20E H 0.9694 0.3864 -0.1145 0.091 Uiso 1 1 calc R
H20F H 1.0096 0.4904 -0.1643 0.091 Uiso 1 1 calc R
H20G H 0.8590 0.4741 -0.1842 0.091 Uiso 1 1 calc R

loop_
_atom_site_aniso_label
_atom_site_aniso_U_11
_atom_site_aniso_U_22
_atom_site_aniso_U_33
_atom_site_aniso_U_23
_atom_site_aniso_U_13
_atom_site_aniso_U_12
Cl1 0.0218(10) 0.0372(12) 0.0391(12) -0.0121(10) -0.0021(9) -0.0107(9)
C1 0.058(4) 0.025(3) 0.026(3) 0.000(2) -0.005(3) -0.020(3)
N2 0.059(4) 0.025(3) 0.026(3) -0.001(2) -0.005(3) -0.021(3)
C3 0.038(3) 0.049(3) 0.056(3) -0.019(3) -0.001(3) -0.019(2)
C4 0.029(3) 0.026(3) 0.016(3) 0.000(2) 0.005(2) -0.015(3)
C5 0.029(3) 0.025(3) 0.016(3) 0.000(2) 0.005(2) -0.015(3)
C6 0.038(5) 0.019(4) 0.038(5) -0.008(4) -0.005(4) -0.020(4)
C7 0.038(5) 0.030(5) 0.045(5) -0.011(4) -0.005(4) -0.016(4)
C8 0.026(4) 0.026(4) 0.023(4) 0.000(4) 0.005(4) -0.005(4)
C9 0.025(4) 0.034(5) 0.027(5) -0.011(4) 0.001(4) -0.022(4)
C10 0.020(4) 0.035(5) 0.018(4) -0.004(4) -0.003(3) -0.013(4)
C11 0.012(4) 0.029(5) 0.034(5) -0.004(4) -0.005(3) -0.005(3)
C12 0.028(4) 0.033(4) 0.019(4) -0.009(4) 0.002(3) -0.018(4)
C13 0.032(4) 0.043(5) 0.021(4) -0.006(4) 0.000(3) -0.023(4)
C14 0.015(4) 0.050(5) 0.028(5) -0.022(4) 0.003(3) -0.012(4)
C15 0.022(4) 0.022(4) 0.029(5) -0.004(4) -0.006(3) -0.004(3)
C16 0.031(4) 0.029(5) 0.025(4) -0.008(4) 0.002(4) -0.009(4)
C17 0.031(5) 0.018(4) 0.054(5) -0.018(4) -0.004(4) -0.008(4)
C18 0.036(4) 0.027(4) 0.036(5) -0.018(4) 0.011(4) -0.014(4)
C19 0.022(4) 0.032(5) 0.030(5) -0.015(4) -0.015(4) 0.004(4)
C20 0.010(4) 0.028(4) 0.019(4) 0.001(4) 0.003(3) -0.004(3)
C21 0.027(4) 0.028(5) 0.031(4) -0.009(4) -0.003(3) -0.004(4)
N22 0.029(3) 0.027(4) 0.025(4) -0.020(3) 0.004(3) -0.009(3)
N23 0.027(3) 0.024(3) 0.028(4) -0.012(3) 0.007(3) -0.017(3)
N24 0.041(4) 0.018(3) 0.027(4) -0.013(3) 0.007(3) -0.017(3)
O1 0.041(3) 0.050(3) 0.058(3) -0.019(3) 0.000(2) -0.017(2)
C31 0.024(3) 0.078(5) 0.083(4) -0.022(4) 0.010(3) -0.030(3)
C32 0.031(3) 0.082(5) 0.085(4) -0.015(4) 0.014(3) -0.025(3)
C51 0.018(4) 0.027(4) 0.031(5) -0.005(4) 0.002(4) -0.010(3)
C52 0.019(4) 0.047(5) 0.032(5) -0.018(4) 0.000(3) -0.011(4)
C53 0.037(4) 0.030(5) 0.026(5) -0.002(4) -0.002(4) -0.019(4)
C54 0.021(4) 0.023(4) 0.029(5) -0.007(4) -0.006(3) -0.007(3)
C55 0.031(4) 0.021(4) 0.031(4) -0.004(4) 0.002(4) -0.003(4)
C56 0.054(5) 0.022(4) 0.043(5) -0.010(4) -0.009(4) -0.018(4)
C57 0.042(5) 0.041(5) 0.042(5) -0.009(4) -0.003(4) -0.027(4)
C101 0.029(4) 0.023(4) 0.028(5) -0.007(4) 0.004(4) -0.012(4)
C102 0.025(4) 0.040(5) 0.025(4) -0.010(4) -0.003(4) -0.013(4)
C103 0.026(4) 0.030(5) 0.038(5) 0.004(4) 0.003(4) -0.010(4)
C104 0.033(5) 0.019(4) 0.026(4) -0.001(4) 0.003(4) -0.012(4)
C105 0.061(5) 0.026(5) 0.027(5) -0.015(4) -0.002(4) -0.016(4)
C106 0.034(4) 0.037(5) 0.027(5) -0.005(4) 0.002(4) -0.023(4)
C107 0.042(5) 0.049(5) 0.047(5) -0.023(4) 0.004(4) -0.013(4)
C151 0.032(5) 0.025(4) 0.019(4) -0.003(4) -0.011(4) -0.004(4)
C152 0.026(4) 0.033(5) 0.045(5) -0.008(4) -0.009(4) -0.010(4)
C153 0.042(5) 0.023(4) 0.027(4) 0.009(4) -0.010(4) -0.008(4)
C154 0.048(5) 0.033(5) 0.021(4) -0.002(4) -0.010(4) -0.021(4)
C155 0.030(5) 0.038(5) 0.034(5) -0.012(4) -0.014(4) 0.000(4)
C156 0.034(5) 0.027(4) 0.045(5) -0.019(4) -0.010(4) -0.009(4)
C157 0.044(5) 0.038(5) 0.071(6) -0.003(4) -0.010(4) -0.023(4)
C201 0.026(3) 0.032(3) 0.028(3) -0.002(3) -0.004(3) -0.020(3)
C202 0.034(5) 0.036(5) 0.043(5) -0.017(4) -0.004(4) -0.017(4)
C203 0.030(5) 0.035(5) 0.021(4) 0.005(4) 0.001(4) -0.016(4)
C204 0.022(4) 0.047(5) 0.043(5) -0.021(5) 0.001(4) -0.015(4)
C205 0.020(4) 0.034(5) 0.052(5) -0.031(4) 0.005(4) -0.009(4)
C206 0.026(3) 0.032(3) 0.028(3) -0.001(3) -0.003(3) -0.020(3)
C207 0.041(5) 0.094(7) 0.052(6) -0.037(5) 0.008(4) -0.013(5)

loop_
_atom_type_symbol
_atom_type_description
_atom_type_scat_dispersion_real
_atom_type_scat_dispersion_imag
_atom_type_scat_source
C C 0.0033 0.0016 'International Tables Vol C Tables 4.2.6.8 and 6.1.1.4'
H H 0.0000 0.0000 'International Tables Vol C Tables 4.2.6.8 and 6.1.1.4'
Cl Cl 0.1484 0.1585 'International Tables Vol C Tables 4.2.6.8 and 6.1.1.4'
N N 0.0061 0.0033 'International Tables Vol C Tables 4.2.6.8 and 6.1.1.4'
O O 0.0106 0.0060 'International Tables Vol C Tables 4.2.6.8 and 6.1.1.4'

loop_
_geom_angle_atom_site_label_1
_geom_angle_atom_site_label_2
_geom_angle_atom_site_label_3
_geom_angle
C20 C1 C21 128.9(6)
C20 C1 N2 121.3(6)
C21 C1 N2 109.8(5)
C3 N2 C1 100.7(6)
N2 C3 O1 118.8(7)
N2 C3 C4 120.5(6)
O1 C3 C4 120.5(6)
C21 C4 C5 131.6(6)
C21 C4 C3 99.4(5)
C5 C4 C3 129.0(6)
C6 C5 C4 121.4(6)
C6 C5 C51 121.0(6)
C4 C5 C51 117.5(6)
C5 C6 N22 123.1(6)
C5 C6 C7 132.0(6)
N22 C6 C7 104.7(6)
C8 C7 C6 110.1(6)
C8 C7 H7A 125.0
C6 C7 H7A 125.0
C7 C8 C9 109.7(6)
C7 C8 H8A 125.2
C9 C8 H8A 125.2
C10 C9 N22 125.3(6)
C10 C9 C8 131.0(6)
N22 C9 C8 103.7(5)
C9 C10 C11 126.6(6)
C9 C10 C101 114.3(6)
C11 C10 C101 118.9(6)
N23 C11 C10 126.1(6)
N23 C11 C12 111.4(5)
C10 C11 C12 122.4(6)
C13 C12 C11 106.1(5)
C13 C12 H12A 127.0
C11 C12 H12A 127.0
C12 C13 C14 108.4(6)
C12 C13 H13A 125.8
C14 C13 H13A 125.8
N23 C14 C15 125.5(6)
N23 C14 C13 109.9(5)
C15 C14 C13 124.2(6)
C14 C15 C16 124.5(6)
C14 C15 C151 118.9(6)
C16 C15 C151 116.5(6)
N24 C16 C15 125.5(6)
N24 C16 C17 105.3(6)
C15 C16 C17 129.2(6)
C18 C17 C16 108.9(5)
C18 C17 H17A 125.5
C16 C17 H17A 125.5
C17 C18 C19 108.4(6)
C17 C18 H18A 125.8
C19 C18 H18A 125.8
N24 C19 C20 124.8(6)
N24 C19 C18 104.5(5)
C20 C19 C18 130.6(6)
C1 C20 C19 122.2(6)
C1 C20 C201 120.5(6)
C19 C20 C201 117.3(6)
C4 C21 C1 109.7(6)
C4 C21 Cl1 123.4(5)
C1 C21 Cl1 124.0(5)
C6 N22 C9 111.7(5)
C6 N22 H22A 124.1
C9 N22 H22A 124.1
C11 N23 C14 104.1(5)
C16 N24 C19 112.8(5)
C16 N24 H24A 123.6
C19 N24 H24A 123.6
C3 O1 C31 115.6(5)
C32 C31 O1 102.8(5)
C32 C31 H31A 111.2
O1 C31 H31A 111.2
C32 C31 H31B 111.2
O1 C31 H31B 111.2
H31A C31 H31B 109.1
C31 C32 H32A 109.5
C31 C32 H32B 109.5
H32A C32 H32B 109.5
C31 C32 H32C 109.5
H32A C32 H32C 109.5
H32B C32 H32C 109.5
C56 C51 C52 116.9(6)
C56 C51 C5 119.1(6)
C52 C51 C5 124.0(6)
C53 C52 C51 119.9(6)
C53 C52 H52A 120.0
C51 C52 H52A 120.0
C54 C53 C52 122.0(6)
C54 C53 H53A 119.0
C52 C53 H53A 119.0
C55 C54 C53 118.1(6)
C55 C54 C57 121.1(6)
C53 C54 C57 120.7(6)
C54 C55 C56 120.1(6)
C54 C55 H55A 120.0
C56 C55 H55A 120.0
C51 C56 C55 122.9(6)
C51 C56 H56A 118.5
C55 C56 H56A 118.5
C54 C57 H57A 109.5
C54 C57 H57B 109.5
H57A C57 H57B 109.5
C54 C57 H57C 109.5
H57A C57 H57C 109.5
H57B C57 H57C 109.5
C106 C101 C102 119.1(6)
C106 C101 C10 119.9(5)
C102 C101 C10 120.9(6)
C103 C102 C101 120.0(6)
C103 C102 H10A 120.0
C101 C102 H10A 120.0
C102 C103 C104 121.9(6)
C102 C103 H10B 119.0
C104 C103 H10B 119.0
C105 C104 C103 117.1(6)
C105 C104 C107 120.3(6)
C103 C104 C107 122.6(6)
C104 C105 C106 122.0(6)
C104 C105 H10C 119.0
C106 C105 H10C 119.0
C101 C106 C105 119.8(6)
C101 C106 H10D 120.1
C105 C106 H10D 120.1
C104 C107 H10E 109.5
C104 C107 H10F 109.5
H10E C107 H10F 109.5
C104 C107 H10G 109.5
H10E C107 H10G 109.5
H10F C107 H10G 109.5
C152 C151 C156 117.4(6)
C152 C151 C15 121.1(6)
C156 C151 C15 121.5(6)
C153 C152 C151 121.6(6)
C153 C152 H15A 119.2
C151 C152 H15A 119.2
C152 C153 C154 120.9(7)
C152 C153 H15B 119.6
C154 C153 H15B 119.6
C153 C154 C155 119.3(6)
C153 C154 C157 120.5(6)
C155 C154 C157 120.2(6)
C156 C155 C154 120.4(6)
C156 C155 H15C 119.8
C154 C155 H15C 119.8
C155 C156 C151 120.3(6)
C155 C156 H15D 119.9
C151 C156 H15D 119.9
C154 C157 H15E 109.5
C154 C157 H15F 109.5
H15E C157 H15F 109.5
C154 C157 H15G 109.5
H15E C157 H15G 109.5
H15F C157 H15G 109.5
C202 C201 C206 116.3(6)
C202 C201 C20 119.8(6)
C206 C201 C20 123.8(6)
C201 C202 C203 121.8(6)
C201 C202 H20A 119.1
C203 C202 H20A 119.1
C202 C203 C204 121.7(6)
C202 C203 H20B 119.2
C204 C203 H20B 119.2
C205 C204 C203 117.0(6)
C205 C204 C207 121.0(6)
C203 C204 C207 122.0(7)
C206 C205 C204 121.5(6)
C206 C205 H20C 119.3
C204 C205 H20C 119.3
C205 C206 C201 121.6(6)
C205 C206 H20D 119.2
C201 C206 H20D 119.2
C204 C207 H20E 109.5
C204 C207 H20F 109.5
H20E C207 H20F 109.5
C204 C207 H20G 109.5
H20E C207 H20G 109.5
H20F C207 H20G 109.5

loop_
_geom_bond_atom_site_label_1
_geom_bond_atom_site_label_2
_geom_bond_distance
Cl1 C21 1.747(5)
C1 C20 1.381(7)
C1 C21 1.425(7)
C1 N2 1.440(7)
N2 C3 1.294(7)
C3 O1 1.355(7)
C3 C4 1.445(8)
C4 C21 1.389(7)
C4 C5 1.401(7)
C5 C6 1.390(7)
C5 C51 1.484(7)
C6 N22 1.403(6)
C6 C7 1.409(7)
C7 C8 1.354(7)
C7 H7A 0.9500
C8 C9 1.437(7)
C8 H8A 0.9500
C9 C10 1.369(7)
C9 N22 1.402(7)
C10 C11 1.408(7)
C10 C101 1.502(8)
C11 N23 1.386(7)
C11 C12 1.449(7)
C12 C13 1.336(7)
C12 H12A 0.9500
C13 C14 1.447(7)
C13 H13A 0.9500
C14 N23 1.394(7)
C14 C15 1.404(7)
C15 C16 1.412(7)
C15 C151 1.500(7)
C16 N24 1.358(7)
C16 C17 1.419(7)
C17 C18 1.367(7)
C17 H17A 0.9500
C18 C19 1.429(7)
C18 H18A 0.9500
C19 N24 1.378(7)
C19 C20 1.408(8)
C20 C201 1.471(8)
N22 H22A 0.8800
N24 H24A 0.8800
O1 C31 1.507(7)
C31 C32 1.497(7)
C31 H31A 0.9900
C31 H31B 0.9900
C32 H32A 0.9800
C32 H32B 0.9800
C32 H32C 0.9800
C51 C56 1.375(7)
C51 C52 1.409(7)
C52 C53 1.402(7)
C52 H52A 0.9500
C53 C54 1.382(7)
C53 H53A 0.9500
C54 C55 1.377(7)
C54 C57 1.509(7)
C55 C56 1.398(7)
C55 H55A 0.9500
C56 H56A 0.9500
C57 H57A 0.9800
C57 H57B 0.9800
C57 H57C 0.9800
C101 C106 1.388(7)
C101 C102 1.406(7)
C102 C103 1.377(7)
C102 H10A 0.9500
C103 C104 1.416(7)
C103 H10B 0.9500
C104 C105 1.376(7)
C104 C107 1.513(7)
C105 C106 1.407(7)
C105 H10C 0.9500
C106 H10D 0.9500
C107 H10E 0.9800
C107 H10F 0.9800
C107 H10G 0.9800
C151 C152 1.389(7)
C151 C156 1.421(7)
C152 C153 1.362(7)
C152 H15A 0.9500
C153 C154 1.380(7)
C153 H15B 0.9500
C154 C155 1.388(7)
C154 C157 1.521(7)
C155 C156 1.379(7)
C155 H15C 0.9500
C156 H15D 0.9500
C157 H15E 0.9800
C157 H15F 0.9800
C157 H15G 0.9800
C201 C202 1.377(7)
C201 C206 1.427(7)
C202 C203 1.383(7)
C202 H20A 0.9500
C203 C204 1.399(7)
C203 H20B 0.9500
C204 C205 1.388(8)
C204 C207 1.503(7)
C205 C206 1.372(7)
C205 H20C 0.9500
C206 H20D 0.9500
C207 H20E 0.9800
C207 H20F 0.9800
C207 H20G 0.9800

loop_
_geom_torsion_atom_site_label_1
_geom_torsion_atom_site_label_2
_geom_torsion_atom_site_label_3
_geom_torsion_atom_site_label_4
_geom_torsion
C20 C1 N2 C3 -178.7(6)
C21 C1 N2 C3 -0.9(6)
C1 N2 C3 O1 176.4(6)
C1 N2 C3 C4 1.0(7)
N2 C3 C4 C21 -0.7(8)
O1 C3 C4 C21 -176.1(6)
N2 C3 C4 C5 178.1(6)
O1 C3 C4 C5 2.7(10)
C21 C4 C5 C6 36.7(10)
C3 C4 C5 C6 -141.7(6)
C21 C4 C5 C51 -146.8(6)
C3 C4 C5 C51 34.8(9)
C4 C5 C6 N22 9.0(9)
C51 C5 C6 N22 -167.4(5)
C4 C5 C6 C7 -176.4(6)
C51 C5 C6 C7 7.2(10)
C5 C6 C7 C8 -172.4(6)
N22 C6 C7 C8 2.8(7)
C6 C7 C8 C9 -2.3(7)
C7 C8 C9 C10 -179.9(6)
C7 C8 C9 N22 0.8(6)
N22 C9 C10 C11 -9.7(10)
C8 C9 C10 C11 171.1(6)
N22 C9 C10 C101 175.1(5)
C8 C9 C10 C101 -4.1(10)
C9 C10 C11 N23 -6.8(10)
C101 C10 C11 N23 168.2(5)
C9 C10 C11 C12 177.7(6)
C101 C10 C11 C12 -7.3(9)
N23 C11 C12 C13 -0.7(7)
C10 C11 C12 C13 175.4(5)
C11 C12 C13 C14 -1.5(7)
C12 C13 C14 N23 3.3(7)
C12 C13 C14 C15 -170.4(5)
N23 C14 C15 C16 12.2(10)
C13 C14 C15 C16 -175.1(6)
N23 C14 C15 C151 -166.7(5)
C13 C14 C15 C151 6.0(9)
C14 C15 C16 N24 14.6(10)
C151 C15 C16 N24 -166.5(5)
C14 C15 C16 C17 -168.2(6)
C151 C15 C16 C17 10.7(10)
N24 C16 C17 C18 -0.5(7)
C15 C16 C17 C18 -178.2(6)
C16 C17 C18 C19 1.1(7)
C17 C18 C19 N24 -1.2(6)
C17 C18 C19 C20 176.6(6)
C21 C1 C20 C19 -29.6(10)
N2 C1 C20 C19 147.8(6)
C21 C1 C20 C201 152.4(6)
N2 C1 C20 C201 -30.2(9)
N24 C19 C20 C1 -21.0(9)
C18 C19 C20 C1 161.6(6)
N24 C19 C20 C201 157.1(5)
C18 C19 C20 C201 -20.3(9)
C5 C4 C21 C1 -178.7(6)
C3 C4 C21 C1 0.0(6)
C5 C4 C21 Cl1 20.1(9)
C3 C4 C21 Cl1 -161.2(5)
C20 C1 C21 C4 178.1(6)
N2 C1 C21 C4 0.5(7)
C20 C1 C21 Cl1 -20.8(9)
N2 C1 C21 Cl1 161.6(4)
C5 C6 N22 C9 173.4(5)
C7 C6 N22 C9 -2.4(6)
C10 C9 N22 C6 -178.3(6)
C8 C9 N22 C6 1.1(6)
C10 C11 N23 C14 -173.3(5)
C12 C11 N23 C14 2.6(6)
C15 C14 N23 C11 170.0(6)
C13 C14 N23 C11 -3.5(7)
C15 C16 N24 C19 177.5(6)
C17 C16 N24 C19 -0.3(7)
C20 C19 N24 C16 -177.0(5)
C18 C19 N24 C16 0.9(7)
N2 C3 O1 C31 4.4(8)
C4 C3 O1 C31 179.8(5)
C3 O1 C31 C32 157.7(6)
C6 C5 C51 C56 -146.0(6)
C4 C5 C51 C56 37.5(9)
C6 C5 C51 C52 33.5(9)
C4 C5 C51 C52 -143.1(6)
C56 C51 C52 C53 -1.2(8)
C5 C51 C52 C53 179.4(5)
C51 C52 C53 C54 -0.6(9)
C52 C53 C54 C55 2.2(9)
C52 C53 C54 C57 -175.7(5)
C53 C54 C55 C56 -1.9(9)
C57 C54 C55 C56 175.9(5)
C52 C51 C56 C55 1.5(9)
C5 C51 C56 C55 -179.1(5)
C54 C55 C56 C51 0.1(9)
C9 C10 C101 C106 -65.9(8)
C11 C10 C101 C106 118.5(7)
C9 C10 C101 C102 113.5(7)
C11 C10 C101 C102 -62.1(8)
C106 C101 C102 C103 -0.2(10)
C10 C101 C102 C103 -179.6(6)
C101 C102 C103 C104 0.2(10)
C102 C103 C104 C105 -1.3(9)
C102 C103 C104 C107 179.9(6)
C103 C104 C105 C106 2.4(10)
C107 C104 C105 C106 -178.7(6)
C102 C101 C106 C105 1.2(9)
C10 C101 C106 C105 -179.4(6)
C104 C105 C106 C101 -2.4(10)
C14 C15 C151 C152 -128.4(6)
C16 C15 C151 C152 52.6(8)
C14 C15 C151 C156 49.6(8)
C16 C15 C151 C156 -129.3(6)
C156 C151 C152 C153 -3.6(9)
C15 C151 C152 C153 174.5(6)
C151 C152 C153 C154 1.0(10)
C152 C153 C154 C155 2.4(10)
C152 C153 C154 C157 -176.8(6)
C153 C154 C155 C156 -2.9(9)
C157 C154 C155 C156 176.2(6)
C154 C155 C156 C151 0.2(9)
C152 C151 C156 C155 3.0(9)
C15 C151 C156 C155 -175.2(6)
C1 C20 C201 C202 -41.7(8)
C19 C20 C201 C202 140.1(6)
C1 C20 C201 C206 141.2(6)
C19 C20 C201 C206 -37.0(8)
C206 C201 C202 C203 2.4(8)
C20 C201 C202 C203 -174.9(5)
C201 C202 C203 C204 -0.3(9)
C202 C203 C204 C205 -3.1(9)
C202 C203 C204 C207 175.4(6)
C203 C204 C205 C206 4.5(9)
C207 C204 C205 C206 -174.0(5)
C204 C205 C206 C201 -2.5(9)
C202 C201 C206 C205 -1.0(8)
C20 C201 C206 C205 176.2(5)
